data_4115406
loop_
_publ_author_name
'Valeri V. Mossine'
'Charles L. Barnes'
'Milton S. Feather'
'Thomas P. Mawhinney'

_publ_section_title
;
 Acyclic Tautomers in Crystalline Carbohydrates: The Keto Forms of
 1-Deoxy-1-carboxymethylamino-d-2-pentuloses (Pentulose-glycines)
;
_journal_name_full 'Journal of the American Chemical Society'
_journal_page_first 15178
_journal_page_last 15179
_journal_paper_doi 10.1021/ja0282184
_journal_volume 124
_journal_year 2002
_chemical_formula_sum 'C7 H13 N O6'
_chemical_formula_weight 207.18
_chemical_name_systematic
; 
 ? 
;
_space_group_IT_number 4
_symmetry_cell_setting monoclinic
_symmetry_space_group_name_Hall 'P 2yb'
_symmetry_space_group_name_H-M 'P 1 21 1'
_atom_sites_solution_hydrogens geom
_atom_sites_solution_primary direct
_atom_sites_solution_secondary difmap
_audit_creation_method SHELXL-97
_cell_angle_alpha 90.00
_cell_angle_beta 90.7070(10)
_cell_angle_gamma 90.00
_cell_formula_units_Z 4
_cell_length_a 5.4003(4)
_cell_length_b 18.3885(14)
_cell_length_c 8.9518(7)
_cell_measurement_reflns_used 3561
_cell_measurement_temperature 293(2)
_cell_volume 888.88(12)
_computing_cell_refinement 'SAINT (Bruker, 1998)'
_computing_data_collection 'SMART (Bruker, 1998)'
_computing_data_reduction 'SAINT (Bruker, 1998)'
_computing_molecular_graphics 'ORTEP-III (Burnett & Johnson, 1996)'
_computing_publication_material 'CIFTAB (Sheldrick, 1997)'
_computing_structure_refinement 'SHELXL-97 (Sheldrick, 1997)'
_computing_structure_solution 'SHELXS-97 (Sheldrick, 1997)'
_diffrn_ambient_temperature 293(2)
_diffrn_measured_fraction_theta_full 0.991
_diffrn_measured_fraction_theta_max 0.991
_diffrn_measurement_device_type 'Bruker SMART CCD area detector'
_diffrn_measurement_method 'omega scans'
_diffrn_radiation_monochromator graphite
_diffrn_radiation_source 'fine-focus sealed tube'
_diffrn_radiation_type MoK\a
_diffrn_radiation_wavelength 0.71073
_diffrn_reflns_av_R_equivalents 0.0350
_diffrn_reflns_av_sigmaI/netI 0.0366
_diffrn_reflns_limit_h_max 6
_diffrn_reflns_limit_h_min -6
_diffrn_reflns_limit_k_max 21
_diffrn_reflns_limit_k_min -23
_diffrn_reflns_limit_l_max 11
_diffrn_reflns_limit_l_min -9
_diffrn_reflns_number 5438
_diffrn_reflns_theta_full 27.12
_diffrn_reflns_theta_max 27.12
_diffrn_reflns_theta_min 2.22
_diffrn_standards_decay_% 0.0
_exptl_absorpt_coefficient_mu 0.136
_exptl_absorpt_correction_T_max 0.99
_exptl_absorpt_correction_T_min 0.95
_exptl_absorpt_correction_type multi-scan
_exptl_absorpt_process_details
;
 Data were corrected for decay and absorption using the program SADABS 
 based on the method of R.H. Blessing (Acta Cryst. A51, 33-38, 1995).
;
_exptl_crystal_colour colorless
_exptl_crystal_density_diffrn 1.548
_exptl_crystal_description needle
_exptl_crystal_F_000 440
_exptl_crystal_size_max 0.35
_exptl_crystal_size_mid 0.15
_exptl_crystal_size_min 0.10
_refine_diff_density_max 0.207
_refine_diff_density_min -0.168
_refine_diff_density_rms 0.043
_refine_ls_abs_structure_details 'Flack H D (1983), Acta Cryst. A39, 876-881'
_refine_ls_abs_structure_Flack 0(10)
_refine_ls_extinction_coef 0.006(3)
_refine_ls_extinction_expression Fc^*^=kFc[1+0.001xFc^2^\l^3^/sin(2\q)]^-1/4^
_refine_ls_extinction_method SHELXL
_refine_ls_goodness_of_fit_ref 1.043
_refine_ls_hydrogen_treatment mixed
_refine_ls_matrix_type full
_refine_ls_number_parameters 274
_refine_ls_number_reflns 1999
_refine_ls_number_restraints 1
_refine_ls_restrained_S_all 1.043
_refine_ls_R_factor_all 0.0451
_refine_ls_R_factor_gt 0.0369
_refine_ls_shift/su_max 0.005
_refine_ls_shift/su_mean 0.000
_refine_ls_structure_factor_coef Fsqd
_refine_ls_weighting_details 'calc w=1/[\s^2^(Fo^2^)+(0.0481P)^2^+0.1330P] where P=(Fo^2^+2Fc^2^)/3'
_refine_ls_weighting_scheme calc
_refine_ls_wR_factor_gt 0.0855
_refine_ls_wR_factor_ref 0.0900
_reflns_number_gt 1750
_reflns_number_total 1999
_reflns_threshold_expression >2sigma(I)
_cod_data_source_file ja0282184-3_s2.cif
_cod_data_source_block XylGly
_cod_database_code 4115406

loop_
_symmetry_equiv_pos_as_xyz
'x, y, z'
'-x, y+1/2, -z'

loop_
_atom_site_label
_atom_site_type_symbol
_atom_site_fract_x
_atom_site_fract_y
_atom_site_fract_z
_atom_site_U_iso_or_equiv
_atom_site_adp_type
_atom_site_occupancy
_atom_site_symmetry_multiplicity
_atom_site_calc_flag
_atom_site_refinement_flags
O2A O 1.1274(6) 0.48923(15) 1.1241(3) 0.0600(9) Uani 1 1 d .
O3A O 1.1316(4) 0.34210(13) 1.0905(3) 0.0362(5) Uani 1 1 d .
O4A O 0.6267(4) 0.37355(13) 1.1135(3) 0.0353(5) Uani 1 1 d .
O5A O 0.7908(4) 0.27281(14) 0.7788(2) 0.0352(5) Uani 1 1 d .
O6A O 0.4500(4) 0.65960(13) 0.7094(2) 0.0390(6) Uani 1 1 d .
O7A O 0.4600(4) 0.61403(13) 0.9414(2) 0.0353(5) Uani 1 1 d .
NA N 0.9606(4) 0.59228(13) 0.9345(3) 0.0238(5) Uani 1 1 d .
HA1 H 1.1253 0.5998 0.9347 0.029 Uiso 1 1 calc R
HA2 H 0.9045 0.6029 1.0262 0.029 Uiso 1 1 calc R
C1A C 0.9090(6) 0.51484(16) 0.9007(3) 0.0314(6) Uani 1 1 d .
H1A1 H 0.9713 0.5032 0.8024 0.038 Uiso 1 1 calc R
H1A2 H 0.7314 0.5070 0.8992 0.038 Uiso 1 1 calc R
C2A C 1.0265(5) 0.46532(17) 1.0135(3) 0.0297(6) Uani 1 1 d .
C3A C 1.0120(5) 0.38434(16) 0.9801(3) 0.0276(6) Uani 1 1 d .
H3A H 1.0879 0.3748 0.8832 0.033 Uiso 1 1 calc R
C4A C 0.7406(5) 0.36039(17) 0.9743(3) 0.0273(6) Uani 1 1 d .
H4A H 0.6552 0.3901 0.8988 0.033 Uiso 1 1 calc R
C5A C 0.7122(6) 0.28097(17) 0.9287(3) 0.0314(6) Uani 1 1 d .
H5A1 H 0.8117 0.2504 0.9942 0.038 Uiso 1 1 calc R
H5A2 H 0.5405 0.2662 0.9371 0.038 Uiso 1 1 calc R
C6A C 0.8406(5) 0.64128(17) 0.8231(3) 0.0281(6) Uani 1 1 d .
H6A1 H 0.8966 0.6283 0.7241 0.034 Uiso 1 1 calc R
H6A2 H 0.8924 0.6909 0.8429 0.034 Uiso 1 1 calc R
C7A C 0.5586(5) 0.63748(15) 0.8258(3) 0.0271(6) Uani 1 1 d .
O2B O 0.3888(5) 0.47867(13) 0.6813(2) 0.0430(6) Uani 1 1 d .
O3B O 0.3442(4) 0.32870(13) 0.6582(3) 0.0421(6) Uani 1 1 d .
O4B O -0.1076(4) 0.38911(12) 0.5795(2) 0.0330(5) Uani 1 1 d .
O5B O -0.2254(4) 0.28769(14) 0.3446(3) 0.0399(6) Uani 1 1 d .
O6B O 0.9220(4) 0.59601(15) 0.4494(2) 0.0400(6) Uani 1 1 d .
O7B O 0.9236(4) 0.65116(14) 0.2276(2) 0.0403(6) Uani 1 1 d .
NB N 0.4244(4) 0.57365(13) 0.4434(3) 0.0274(5) Uani 1 1 d .
HB1 H 0.2604 0.5823 0.4448 0.033 Uiso 1 1 calc R
HB2 H 0.4881 0.5871 0.5325 0.033 Uiso 1 1 calc R
C1B C 0.4658(6) 0.49417(17) 0.4226(3) 0.0313(7) Uani 1 1 d .
H1B1 H 0.6395 0.4856 0.4027 0.038 Uiso 1 1 calc R
H1B2 H 0.3704 0.4775 0.3368 0.038 Uiso 1 1 calc R
C2B C 0.3912(5) 0.45104(17) 0.5593(3) 0.0280(6) Uani 1 1 d .
C3B C 0.3283(5) 0.37188(17) 0.5282(3) 0.0294(6) Uani 1 1 d .
H3B H 0.4417 0.3527 0.4532 0.035 Uiso 1 1 calc R
C4B C 0.0619(5) 0.36639(16) 0.4686(3) 0.0272(6) Uani 1 1 d .
H4B H 0.0445 0.3989 0.3824 0.033 Uiso 1 1 calc R
C5B C 0.0091(6) 0.28904(17) 0.4169(3) 0.0325(7) Uani 1 1 d .
H5B1 H 0.1361 0.2732 0.3484 0.039 Uiso 1 1 calc R
H5B2 H 0.0096 0.2563 0.5019 0.039 Uiso 1 1 calc R
C6B C 0.5378(5) 0.61889(19) 0.3243(3) 0.0339(7) Uani 1 1 d .
H6B1 H 0.4729 0.6680 0.3307 0.041 Uiso 1 1 calc R
H6B2 H 0.4900 0.5994 0.2275 0.041 Uiso 1 1 calc R
C7B C 0.8183(5) 0.62169(17) 0.3354(3) 0.0293(6) Uani 1 1 d .
H3OA H 1.285(11) 0.360(4) 1.111(6) 0.093(18) Uiso 1 1 d .
H5OB H -0.271(9) 0.245(3) 0.332(5) 0.065(15) Uiso 1 1 d .
H5OA H 0.878(8) 0.238(3) 0.773(5) 0.051(13) Uiso 1 1 d .
H4OA H 0.705(9) 0.350(3) 1.178(5) 0.067(15) Uiso 1 1 d .
H4OB H -0.116(8) 0.356(3) 0.662(5) 0.058(12) Uiso 1 1 d .
H3OB H 0.5113 0.3193 0.6747 0.050 Uiso 1 1 d .

loop_
_atom_site_aniso_label
_atom_site_aniso_U_11
_atom_site_aniso_U_22
_atom_site_aniso_U_33
_atom_site_aniso_U_23
_atom_site_aniso_U_13
_atom_site_aniso_U_12
O2A 0.089(2) 0.0349(14) 0.0552(16) 0.0025(12) -0.0418(15) -0.0047(13)
O3A 0.0228(11) 0.0367(13) 0.0488(13) 0.0133(10) -0.0057(9) 0.0037(9)
O4A 0.0223(11) 0.0440(14) 0.0395(12) -0.0029(11) 0.0011(9) 0.0049(9)
O5A 0.0393(12) 0.0295(12) 0.0367(12) 0.0001(9) -0.0002(9) 0.0062(10)
O6A 0.0385(12) 0.0354(13) 0.0425(12) -0.0005(10) -0.0172(10) 0.0107(10)
O7A 0.0194(10) 0.0460(14) 0.0407(12) -0.0013(10) 0.0006(8) 0.0012(9)
NA 0.0165(11) 0.0279(12) 0.0269(12) 0.0031(10) -0.0028(8) -0.0005(9)
C1A 0.0347(16) 0.0249(15) 0.0345(15) -0.0035(13) -0.0089(12) 0.0029(12)
C2A 0.0272(15) 0.0309(16) 0.0310(14) 0.0028(12) -0.0023(11) 0.0001(12)
C3A 0.0263(14) 0.0266(15) 0.0300(14) 0.0030(12) -0.0006(11) 0.0027(12)
C4A 0.0226(14) 0.0272(15) 0.0319(15) 0.0021(12) -0.0033(11) 0.0018(11)
C5A 0.0338(15) 0.0248(15) 0.0354(15) 0.0068(13) -0.0011(12) -0.0005(12)
C6A 0.0257(14) 0.0274(15) 0.0310(14) 0.0073(12) -0.0026(11) -0.0011(11)
C7A 0.0260(14) 0.0199(14) 0.0354(16) -0.0047(11) -0.0061(12) 0.0048(11)
O2B 0.0574(15) 0.0407(14) 0.0308(11) -0.0041(10) -0.0019(10) -0.0078(11)
O3B 0.0322(12) 0.0430(14) 0.0508(14) 0.0145(11) -0.0072(10) 0.0001(10)
O4B 0.0255(10) 0.0345(12) 0.0389(12) -0.0032(10) 0.0001(9) 0.0017(9)
O5B 0.0376(12) 0.0325(14) 0.0494(14) -0.0048(11) -0.0099(10) -0.0090(10)
O6B 0.0233(11) 0.0591(16) 0.0375(12) 0.0022(11) -0.0007(9) -0.0021(10)
O7B 0.0418(12) 0.0416(13) 0.0379(11) -0.0025(10) 0.0118(10) -0.0159(10)
NB 0.0193(12) 0.0348(15) 0.0281(12) 0.0018(10) -0.0009(9) -0.0028(9)
C1B 0.0294(15) 0.0317(17) 0.0328(15) -0.0010(12) 0.0030(12) -0.0048(12)
C2B 0.0213(14) 0.0321(16) 0.0304(15) -0.0007(12) -0.0027(10) -0.0026(11)
C3B 0.0274(14) 0.0306(16) 0.0302(14) 0.0036(12) -0.0001(11) 0.0019(12)
C4B 0.0277(14) 0.0269(15) 0.0269(14) 0.0018(12) -0.0012(10) -0.0007(11)
C5B 0.0337(16) 0.0275(16) 0.0361(15) -0.0032(13) -0.0038(12) -0.0017(12)
C6B 0.0270(15) 0.0380(18) 0.0367(17) 0.0131(14) -0.0026(12) -0.0019(13)
C7B 0.0275(15) 0.0275(15) 0.0332(15) -0.0052(13) 0.0049(12) -0.0053(12)

loop_
_atom_type_symbol
_atom_type_description
_atom_type_scat_dispersion_real
_atom_type_scat_dispersion_imag
_atom_type_scat_source
C C 0.0033 0.0000 'International Tables Vol C Tables 4.2.6.8 and 6.1.1.4'
H H 0.0000 0.0000 'International Tables Vol C Tables 4.2.6.8 and 6.1.1.4'
N N 0.0061 0.0000 'International Tables Vol C Tables 4.2.6.8 and 6.1.1.4'
O O 0.0106 0.0000 'International Tables Vol C Tables 4.2.6.8 and 6.1.1.4'

loop_
_geom_angle_atom_site_label_1
_geom_angle_atom_site_label_2
_geom_angle_atom_site_label_3
_geom_angle
C3A O3A H3OA 111(4)
C4A O4A H4OA 107(3)
C5A O5A H5OA 110(3)
C1A NA C6A 111.5(2)
C1A NA HA1 109.3
C6A NA HA1 109.3
C1A NA HA2 109.3
C6A NA HA2 109.3
HA1 NA HA2 108.0
NA C1A C2A 111.8(2)
NA C1A H1A1 109.3
C2A C1A H1A1 109.3
NA C1A H1A2 109.3
C2A C1A H1A2 109.3
H1A1 C1A H1A2 107.9
O2A C2A C1A 121.0(3)
O2A C2A C3A 122.6(3)
C1A C2A C3A 116.3(2)
O3A C3A C2A 112.4(2)
O3A C3A C4A 107.2(2)
C2A C3A C4A 109.6(2)
O3A C3A H3A 109.2
C2A C3A H3A 109.2
C4A C3A H3A 109.2
O4A C4A C5A 110.8(2)
O4A C4A C3A 110.3(2)
C5A C4A C3A 112.2(2)
O4A C4A H4A 107.8
C5A C4A H4A 107.8
C3A C4A H4A 107.8
O5A C5A C4A 108.9(2)
O5A C5A H5A1 109.9
C4A C5A H5A1 109.9
O5A C5A H5A2 109.9
C4A C5A H5A2 109.9
H5A1 C5A H5A2 108.3
NA C6A C7A 112.9(2)
NA C6A H6A1 109.0
C7A C6A H6A1 109.0
NA C6A H6A2 109.0
C7A C6A H6A2 109.0
H6A1 C6A H6A2 107.8
O7A C7A O6A 126.9(3)
O7A C7A C6A 117.7(2)
O6A C7A C6A 115.3(3)
C3B O3B H3OB 106.5
C4B O4B H4OB 113(3)
C5B O5B H5OB 110(3)
C6B NB C1B 113.2(2)
C6B NB HB1 108.9
C1B NB HB1 108.9
C6B NB HB2 108.9
C1B NB HB2 108.9
HB1 NB HB2 107.7
NB C1B C2B 111.7(2)
NB C1B H1B1 109.3
C2B C1B H1B1 109.3
NB C1B H1B2 109.3
C2B C1B H1B2 109.3
H1B1 C1B H1B2 107.9
O2B C2B C1B 121.1(3)
O2B C2B C3B 124.4(3)
C1B C2B C3B 114.4(2)
O3B C3B C2B 112.1(2)
O3B C3B C4B 107.3(2)
C2B C3B C4B 109.5(2)
O3B C3B H3B 109.3
C2B C3B H3B 109.3
C4B C3B H3B 109.3
O4B C4B C5B 111.6(2)
O4B C4B C3B 110.4(2)
C5B C4B C3B 109.8(2)
O4B C4B H4B 108.3
C5B C4B H4B 108.3
C3B C4B H4B 108.3
O5B C5B C4B 108.6(3)
O5B C5B H5B1 110.0
C4B C5B H5B1 110.0
O5B C5B H5B2 110.0
C4B C5B H5B2 110.0
H5B1 C5B H5B2 108.4
NB C6B C7B 113.0(2)
NB C6B H6B1 109.0
C7B C6B H6B1 109.0
NB C6B H6B2 109.0
C7B C6B H6B2 109.0
H6B1 C6B H6B2 107.8
O7B C7B O6B 126.2(3)
O7B C7B C6B 115.3(3)
O6B C7B C6B 118.5(3)

loop_
_geom_bond_atom_site_label_1
_geom_bond_atom_site_label_2
_geom_bond_distance
O2A C2A 1.207(4)
O3A C3A 1.408(4)
O3A H3OA 0.91(6)
O4A C4A 1.417(3)
O4A H4OA 0.84(5)
O5A C5A 1.420(4)
O5A H5OA 0.80(5)
O6A C7A 1.256(3)
O7A C7A 1.247(4)
NA C1A 1.481(4)
NA C6A 1.487(4)
NA HA1 0.9000
NA HA2 0.9000
C1A C2A 1.495(4)
C1A H1A1 0.9700
C1A H1A2 0.9700
C2A C3A 1.520(4)
C3A C4A 1.531(4)
C3A H3A 0.9800
C4A C5A 1.524(4)
C4A H4A 0.9800
C5A H5A1 0.9700
C5A H5A2 0.9700
C6A C7A 1.525(4)
C6A H6A1 0.9700
C6A H6A2 0.9700
O2B C2B 1.205(4)
O3B C3B 1.411(4)
O3B H3OB 0.9289
O4B C4B 1.422(3)
O4B H4OB 0.95(5)
O5B C5B 1.416(4)
O5B H5OB 0.82(6)
O6B C7B 1.250(4)
O7B C7B 1.250(4)
NB C6B 1.490(4)
NB C1B 1.491(4)
NB HB1 0.9000
NB HB2 0.9000
C1B C2B 1.517(4)
C1B H1B1 0.9700
C1B H1B2 0.9700
C2B C3B 1.520(4)
C3B C4B 1.531(4)
C3B H3B 0.9800
C4B C5B 1.522(4)
C4B H4B 0.9800
C5B H5B1 0.9700
C5B H5B2 0.9700
C6B C7B 1.518(4)
C6B H6B1 0.9700
C6B H6B2 0.9700

loop_
_geom_hbond_atom_site_label_D
_geom_hbond_atom_site_label_H
_geom_hbond_atom_site_label_A
_geom_hbond_distance_DH
_geom_hbond_distance_HA
_geom_hbond_distance_DA
_geom_hbond_angle_DHA
_geom_hbond_site_symmetry_A
NA HA2 O7B 0.90 2.01 2.848(3) 154.1 1_556
NA HA1 O7A 0.90 1.83 2.727(3) 178.1 1_655
NB HB2 O6A 0.90 2.08 2.860(3) 144.2 .
NB HB1 O6B 0.90 1.85 2.745(3) 177.6 1_455
O3A H3OA O4A 0.91(6) 1.86(6) 2.741(3) 162(6) 1_655
O5B H5OB O6A 0.82(6) 1.88(6) 2.690(3) 166(5) 2_546
O5A H5OA O7B 0.80(5) 1.92(5) 2.718(3) 175(4) 2_746
O4A H4OA O5B 0.84(5) 1.91(5) 2.714(3) 161(5) 1_656
O4B H4OB O5A 0.95(5) 1.93(5) 2.843(3) 160(4) 1_455
O3B H3OB O5A 0.93 1.96 2.824(3) 153.8 .

loop_
_geom_torsion_atom_site_label_1
_geom_torsion_atom_site_label_2
_geom_torsion_atom_site_label_3
_geom_torsion_atom_site_label_4
_geom_torsion
C6A NA C1A C2A -179.3(2)
NA C1A C2A O2A 6.8(4)
NA C1A C2A C3A -172.9(2)
O2A C2A C3A O3A -0.9(4)
C1A C2A C3A O3A 178.8(3)
O2A C2A C3A C4A 118.2(3)
C1A C2A C3A C4A -62.1(3)
O3A C3A C4A O4A 61.7(3)
C2A C3A C4A O4A -60.6(3)
O3A C3A C4A C5A -62.4(3)
C2A C3A C4A C5A 175.3(2)
O4A C4A C5A O5A 170.3(2)
C3A C4A C5A O5A -66.0(3)
C1A NA C6A C7A 64.5(3)
NA C6A C7A O7A 21.2(4)
NA C6A C7A O6A -159.7(2)
C6B NB C1B C2B 169.3(2)
NB C1B C2B O2B -24.9(4)
NB C1B C2B C3B 156.4(2)
O2B C2B C3B O3B -19.1(4)
C1B C2B C3B O3B 159.5(3)
O2B C2B C3B C4B 99.9(3)
C1B C2B C3B C4B -81.5(3)
O3B C3B C4B O4B 57.5(3)
C2B C3B C4B O4B -64.4(3)
O3B C3B C4B C5B -65.9(3)
C2B C3B C4B C5B 172.2(2)
O4B C4B C5B O5B 65.0(3)
C3B C4B C5B O5B -172.3(2)
C1B NB C6B C7B -71.8(3)
NB C6B C7B O7B 171.3(3)
NB C6B C7B O6B -9.7(4)
